data_2208759
loop_
_publ_author_name
'Jiang, Yun-Bo'
'Kou, Hui-Zhong'
'Wang, Ru-Ji'
'Cui, Ai-Li'

_publ_section_title
;
 A sandwich strand supramolecular complex:
 aquachloro(nitrilotriacetato-\k^2^<i>N</i>,<i>O</i>)copper(II)
 18-crown-6-ether trihydrate
;
_journal_coeditor_code WW6365
_journal_issue 4
_journal_name_full 'Acta Crystallographica Section E'
_journal_page_first m804
_journal_page_last m806
_journal_paper_doi 10.1107/S1600536806008427
_journal_volume 62
_journal_year 2006
_chemical_formula_iupac '[Cu (C6 H8 N O6) Cl (H2 O1)], C12 H24 O6, 3H2 O'
_chemical_formula_moiety 'C6 H10 Cl Cu N O7, C12 H24 O6, 3H2 O'
_chemical_formula_sum 'C18 H40 Cl Cu N O16'
_chemical_formula_weight 625.50
_chemical_name_systematic
;
aquachloro(nitrilotriacetato-\k^2^N,O)copper(II) 18-crown-6-ether trihydrate
;
_space_group_IT_number 62
_symmetry_cell_setting orthorhombic
_symmetry_space_group_name_Hall '-P 2ac 2n'
_symmetry_space_group_name_H-M 'P n m a'
_atom_sites_solution_hydrogens difmap
_atom_sites_solution_primary direct
_atom_sites_solution_secondary difmap
_audit_creation_method SHELXL-97
_cell_angle_alpha 90.00
_cell_angle_beta 90.00
_cell_angle_gamma 90.00
_cell_formula_units_Z 4
_cell_length_a 7.542(2)
_cell_length_b 24.569(5)
_cell_length_c 15.493(3)
_cell_measurement_reflns_used 1435
_cell_measurement_temperature 293(2)
_cell_measurement_theta_max 25.00
_cell_measurement_theta_min 2.38
_cell_volume 2870.8(11)
_computing_cell_refinement 'SAINT (Bruker, 2000)'
_computing_data_collection 'SMART (Bruker, 2000)'
_computing_data_reduction SAINT
_computing_molecular_graphics 'SHELXTL (Bruker, 2000)'
_computing_publication_material SHELXTL
_computing_structure_refinement 'SHELXL97 (Sheldrick, 1997)'
_computing_structure_solution 'SHELXS97 (Sheldrick, 1997)'
_diffrn_ambient_temperature 293(2)
_diffrn_measured_fraction_theta_full 0.988
_diffrn_measured_fraction_theta_max 0.988
_diffrn_measurement_device_type 'Bruker SMART CCD area-detector'
_diffrn_measurement_method \w
_diffrn_radiation_monochromator graphite
_diffrn_radiation_source 'fine-focus sealed tube'
_diffrn_radiation_type MoK\a
_diffrn_radiation_wavelength 0.71073
_diffrn_reflns_av_R_equivalents 0.0354
_diffrn_reflns_av_sigmaI/netI 0.0307
_diffrn_reflns_limit_h_max 8
_diffrn_reflns_limit_h_min -8
_diffrn_reflns_limit_k_max 25
_diffrn_reflns_limit_k_min -29
_diffrn_reflns_limit_l_max 17
_diffrn_reflns_limit_l_min -18
_diffrn_reflns_number 13134
_diffrn_reflns_theta_full 25.00
_diffrn_reflns_theta_max 25.00
_diffrn_reflns_theta_min 2.63
_diffrn_standards_decay_% 0
_diffrn_standards_interval_count 0
_diffrn_standards_interval_time 0
_diffrn_standards_number 0
_exptl_absorpt_coefficient_mu 0.924
_exptl_absorpt_correction_T_max 0.955
_exptl_absorpt_correction_T_min 0.763
_exptl_absorpt_correction_type multi-scan
_exptl_absorpt_process_details '(SADABS; Bruker, 2000)'
_exptl_crystal_colour 'light blue'
_exptl_crystal_density_diffrn 1.447
_exptl_crystal_density_method 'not measured'
_exptl_crystal_description plate
_exptl_crystal_F_000 1316
_exptl_crystal_size_max 0.30
_exptl_crystal_size_mid 0.11
_exptl_crystal_size_min 0.05
_refine_diff_density_max 0.400
_refine_diff_density_min -0.397
_refine_ls_extinction_coef 0
_refine_ls_extinction_method none
_refine_ls_goodness_of_fit_ref 1.068
_refine_ls_hydrogen_treatment constr
_refine_ls_matrix_type full
_refine_ls_number_parameters 236
_refine_ls_number_reflns 2559
_refine_ls_number_restraints 0
_refine_ls_restrained_S_all 1.068
_refine_ls_R_factor_all 0.0434
_refine_ls_R_factor_gt 0.0368
_refine_ls_shift/su_max 0.001
_refine_ls_shift/su_mean 0.000
_refine_ls_structure_factor_coef Fsqd
_refine_ls_weighting_details 'calc w=1/[\s^2^(Fo^2^)+(0.01P)^2^+3P] where P=(Fo^2^+2Fc^2^)/3'
_refine_ls_weighting_scheme calc
_refine_ls_wR_factor_gt 0.0744
_refine_ls_wR_factor_ref 0.0763
_reflns_number_gt 2189
_reflns_number_total 2559
_reflns_threshold_expression I>2\s(I)
_cod_data_source_file ww6365.cif
_cod_data_source_block I
_cod_depositor_comments
;
The following automatic conversions were performed:
'_symmetry_cell_setting' value 'Orthorhombic' changed to 'orthorhombic'
according to '/home/saulius/struct/CIF-dictionaries/cif_core.dic'
dictionary named 'cif_core.dic' version 2.4.1 from 2010-06-29.

Automatic conversion script
Id: cif_fix_enum 1527 2010-12-29 10:47:43Z saulius 

The following automatic conversions were performed:

'_symmetry_cell_setting' value 'Orthorhombic' changed to
'orthorhombic' according to
/home/saulius/struct/CIF-dictionaries/cif_core.dic dictionary named
'cif_core.dic' version 2.4.1 from 2010-06-29.

Automatic conversion script
Id: cif_fix_values 1715 2011-07-08 13:25:40Z adriana 
;
_cod_original_cell_volume 2870.8(10)
_cod_database_code 2208759
_cod_database_fobs_code 2208759

loop_
_symmetry_equiv_pos_as_xyz
'x, y, z'
'-x+1/2, -y, z+1/2'
'-x, y+1/2, -z'
'x+1/2, -y+1/2, -z+1/2'
'-x, -y, -z'
'x-1/2, y, -z-1/2'
'x, -y-1/2, z'
'-x-1/2, y-1/2, z-1/2'

loop_
_atom_site_type_symbol
_atom_site_label
_atom_site_fract_x
_atom_site_fract_y
_atom_site_fract_z
_atom_site_U_iso_or_equiv
_atom_site_adp_type
_atom_site_calc_flag
_atom_site_refinement_flags
_atom_site_occupancy
Cu Cu1 0.21170(6) 0.7500 0.98169(3) 0.03632(14) Uani d S 1
O O2 0.6780(3) 0.7500 1.09827(16) 0.0444(6) Uani d S 1
O O3 0.0342(4) 0.7500 1.07259(16) 0.0741(10) Uani d S 1
N N1 0.4262(4) 0.7500 0.89794(17) 0.0364(7) Uani d S 1
Cl Cl1 0.01211(13) 0.7500 0.87478(6) 0.0571(3) Uani d S 1
O O8 0.7243(3) 0.89947(9) 1.01043(15) 0.0659(6) Uani d . 1
O O9 0.3258(3) 0.98168(8) 0.92845(13) 0.0653(6) Uani d . 1
O O6 0.2058(3) 1.01134(10) 1.10057(14) 0.0678(6) Uani d . 1
O O7 0.4774(3) 0.93137(8) 1.14184(13) 0.0609(6) Uani d . 1
O O1 0.3886(3) 0.7500 1.07415(14) 0.0371(6) Uani d S 1
C C2 0.5483(5) 0.7500 1.0494(2) 0.0346(8) Uani d S 1
C C3 0.4234(4) 0.70101(11) 0.84296(17) 0.0430(6) Uani d . 1
H H3B 0.534(4) 0.6940(10) 0.8155(17) 0.052 Uiso d . 1
H H3A 0.339(4) 0.7042(11) 0.8013(18) 0.052 Uiso d . 1
C C1 0.5864(6) 0.7500 0.9539(3) 0.0484(11) Uani d S 1
H H1A 0.653(11) 0.790(2) 0.947(5) 0.058 Uiso d P 0.50
H H1B 0.667(10) 0.729(3) 0.936(4) 0.058 Uiso d P 0.50
C C9 0.7378(6) 0.88562(14) 1.0983(3) 0.0716(11) Uani d . 1
H H9A 0.806(5) 0.9159(14) 1.129(2) 0.086 Uiso d . 1
H H9B 0.801(5) 0.8530(15) 1.104(2) 0.086 Uiso d . 1
C C7 0.2951(6) 0.92705(19) 1.1601(3) 0.0810(12) Uani d . 1
H H7A 0.284(5) 0.9068(15) 1.208(2) 0.097 Uiso d . 1
H H7B 0.226(5) 0.9101(15) 1.110(3) 0.097 Uiso d . 1
C C5 0.1351(6) 1.06437(19) 1.1126(3) 0.0830(12) Uani d . 1
H H5A 0.221(5) 1.0854(15) 1.149(3) 0.100 Uiso d . 1
H H5B 0.024(6) 1.0589(15) 1.141(2) 0.100 Uiso d . 1
C C6 0.2212(6) 0.9812(2) 1.1784(2) 0.0879(13) Uani d . 1
H H6A 0.110(6) 0.9768(16) 1.200(3) 0.105 Uiso d . 1
H H6B 0.297(5) 1.0047(15) 1.216(3) 0.105 Uiso d . 1
C C8 0.5581(6) 0.87943(13) 1.1340(2) 0.0689(10) Uani d . 1
H H8A 0.490(5) 0.8563(14) 1.098(2) 0.083 Uiso d . 1
H H8B 0.560(5) 0.8626(13) 1.191(2) 0.083 Uiso d . 1
C C10 0.8915(6) 0.90995(19) 0.9725(3) 0.0859(13) Uani d . 1
H H10A 0.949(6) 0.8771(16) 0.968(2) 0.103 Uiso d . 1
H H10B 0.962(6) 0.9334(16) 1.006(2) 0.103 Uiso d . 1
O O4 0.2962(3) 0.65384(7) 0.96233(11) 0.0476(5) Uani d . 1
O O5 0.4084(3) 0.60670(9) 0.85228(14) 0.0644(6) Uani d . 1
C C4 0.3702(4) 0.65139(10) 0.89324(16) 0.0424(6) Uani d . 1
H H5C 0.380(5) 0.5810(13) 0.878(2) 0.064(11) Uiso d . 1
O O10 0.1830(6) 0.73098(17) 1.2257(2) 0.0709(17) Uani d P 0.50
H H9C 0.3930 1.0085 0.9139 0.050 Uiso d . 1
H H9D 0.3086 0.9907 0.9814 0.050 Uiso d . 1
H H3D 0.0590 0.7500 1.1268 0.050 Uiso d S 1
H H3C -0.0798 0.7500 1.0682 0.050 Uiso d S 1

loop_
_atom_site_aniso_label
_atom_site_aniso_U_11
_atom_site_aniso_U_22
_atom_site_aniso_U_33
_atom_site_aniso_U_12
_atom_site_aniso_U_13
_atom_site_aniso_U_23
Cu1 0.0263(2) 0.0541(3) 0.0286(2) 0.000 0.00032(18) 0.000
O2 0.0265(15) 0.0620(17) 0.0446(14) 0.000 -0.0057(11) 0.000
O3 0.0282(16) 0.163(3) 0.0312(14) 0.000 0.0022(12) 0.000
N1 0.0358(18) 0.0446(17) 0.0288(14) 0.000 0.0017(13) 0.000
Cl1 0.0369(6) 0.0976(8) 0.0367(5) 0.000 -0.0069(4) 0.000
O8 0.0549(14) 0.0700(14) 0.0728(15) 0.0086(11) -0.0112(12) -0.0094(11)
O9 0.0795(17) 0.0475(12) 0.0689(14) -0.0101(10) 0.0152(12) -0.0055(10)
O6 0.0587(15) 0.0862(16) 0.0584(13) 0.0039(12) 0.0106(11) -0.0099(12)
O7 0.0696(16) 0.0558(13) 0.0573(12) -0.0139(11) -0.0018(11) 0.0014(10)
O1 0.0275(14) 0.0524(15) 0.0314(12) 0.000 -0.0001(10) 0.000
C2 0.028(2) 0.0367(19) 0.0393(18) 0.000 -0.0014(16) 0.000
C3 0.0465(18) 0.0475(16) 0.0348(14) 0.0023(13) 0.0086(13) -0.0033(11)
C1 0.024(2) 0.078(3) 0.043(2) 0.000 0.0053(17) 0.000
C9 0.076(3) 0.0490(19) 0.090(3) 0.0040(18) -0.035(2) -0.0020(18)
C7 0.084(3) 0.096(3) 0.062(2) -0.024(2) 0.011(2) 0.021(2)
C5 0.054(2) 0.104(3) 0.091(3) 0.003(2) 0.020(2) -0.027(2)
C6 0.075(3) 0.131(4) 0.057(2) -0.008(3) 0.023(2) -0.003(2)
C8 0.092(3) 0.0486(19) 0.067(2) -0.0151(18) -0.028(2) 0.0062(16)
C10 0.053(3) 0.086(3) 0.119(4) 0.021(2) -0.004(2) -0.017(3)
O4 0.0509(12) 0.0493(11) 0.0427(10) -0.0016(9) 0.0069(9) 0.0034(8)
O5 0.0946(19) 0.0436(12) 0.0549(13) 0.0044(12) 0.0166(12) -0.0033(10)
C4 0.0422(16) 0.0452(15) 0.0399(14) 0.0029(12) -0.0014(12) -0.0023(12)
O10 0.061(3) 0.112(5) 0.0391(19) -0.012(2) -0.0032(18) 0.0116(19)

loop_
_atom_type_symbol
_atom_type_description
_atom_type_scat_dispersion_real
_atom_type_scat_dispersion_imag
_atom_type_scat_source
C C 0.0033 0.0016 'International Tables Vol C Tables 4.2.6.8 and 6.1.1.4'
H H 0.0000 0.0000 'International Tables Vol C Tables 4.2.6.8 and 6.1.1.4'
N N 0.0061 0.0033 'International Tables Vol C Tables 4.2.6.8 and 6.1.1.4'
Cu Cu 0.3201 1.2651 'International Tables Vol C Tables 4.2.6.8 and 6.1.1.4'
Cl Cl 0.1484 0.1585 'International Tables Vol C Tables 4.2.6.8 and 6.1.1.4'
O O 0.0106 0.0060 'International Tables Vol C Tables 4.2.6.8 and 6.1.1.4'

loop_
_geom_angle_atom_site_label_1
_geom_angle_atom_site_label_2
_geom_angle_atom_site_label_3
_geom_angle_site_symmetry_1
_geom_angle_site_symmetry_3
_geom_angle
_geom_angle_publ_flag
O3 Cu1 O1 . . 86.50(10) yes
O3 Cu1 N1 . . 172.30(10) yes
O1 Cu1 N1 . . 85.80(10) yes
O3 Cu1 Cl1 . . 94.19(9) yes
O1 Cu1 Cl1 . . 179.30(8) yes
N1 Cu1 Cl1 . . 93.53(8) yes
Cu1 O3 H3D . . 123.9 no
Cu1 O3 H3C . . 129.0 no
H3D O3 H3C . . 107.0 no
C3 N1 C3 . 7_575 109.4(3) no
C3 N1 C1 . . 110.4(2) no
C3 N1 C1 7_575 . 110.4(2) no
C3 N1 Cu1 . . 110.49(17) no
C3 N1 Cu1 7_575 . 110.49(17) no
C1 N1 Cu1 . . 105.6(2) no
C9 O8 C10 . . 112.4(3) no
H9C O9 H9D . . 98.0 no
C6 O6 C5 . . 113.5(3) no
C7 O7 C8 . . 111.6(3) no
C2 O1 Cu1 . . 115.3(2) no
O2 C2 O1 . . 124.6(3) no
O2 C2 C1 . . 116.7(3) no
O1 C2 C1 . . 118.6(3) no
N1 C3 C4 . . 111.5(2) no
N1 C3 H3B . . 113.1(17) no
C4 C3 H3B . . 108.7(16) no
N1 C3 H3A . . 110.5(17) no
C4 C3 H3A . . 104.6(18) no
H3B C3 H3A . . 108(2) no
N1 C1 C2 . . 114.7(3) no
N1 C1 H1A . . 108(4) no
C2 C1 H1A . . 101(4) no
N1 C1 H1B . . 113(5) no
C2 C1 H1B . . 117(5) no
H1A C1 H1B . . 101(5) no
O8 C9 C8 . . 108.8(3) no
O8 C9 H9A . . 108.1(19) no
C8 C9 H9A . . 111(2) no
O8 C9 H9B . . 110(2) no
C8 C9 H9B . . 110(2) no
H9A C9 H9B . . 109(3) no
O7 C7 C6 . . 109.9(3) no
O7 C7 H7A . . 107(3) no
C6 C7 H7A . . 108(2) no
O7 C7 H7B . . 112(2) no
C6 C7 H7B . . 109(2) no
H7A C7 H7B . . 111(3) no
O6 C5 C10 . 5_677 109.1(3) no
O6 C5 H5A . . 108(2) no
C10 C5 H5A 5_677 . 112(2) no
O6 C5 H5B . . 105(2) no
C10 C5 H5B 5_677 . 111(2) no
H5A C5 H5B . . 112(3) no
O6 C6 C7 . . 109.9(3) no
O6 C6 H6A . . 107(3) no
C7 C6 H6A . . 108(3) no
O6 C6 H6B . . 104(2) no
C7 C6 H6B . . 115(2) no
H6A C6 H6B . . 113(3) no
O7 C8 C9 . . 109.5(3) no
O7 C8 H8A . . 111(2) no
C9 C8 H8A . . 110(2) no
O7 C8 H8B . . 108(2) no
C9 C8 H8B . . 112(2) no
H8A C8 H8B . . 107(3) no
O8 C10 C5 . 5_677 109.2(3) no
O8 C10 H10A . . 107(3) no
C5 C10 H10A 5_677 . 112(2) no
O8 C10 H10B . . 113(3) no
C5 C10 H10B 5_677 . 108(3) no
H10A C10 H10B . . 108(4) no
C4 O5 H5C . . 112(2) no
O4 C4 O5 . . 125.2(3) no
O4 C4 C3 . . 122.9(2) no
O5 C4 C3 . . 111.9(2) no

loop_
_geom_bond_atom_site_label_1
_geom_bond_atom_site_label_2
_geom_bond_site_symmetry_2
_geom_bond_distance
_geom_bond_publ_flag
Cu1 O3 . 1.943(3) yes
Cu1 O1 . 1.958(2) yes
Cu1 N1 . 2.074(3) yes
Cu1 Cl1 . 2.2380(10) yes
O2 C2 . 1.236(4) no
O3 H3D . 0.8602 no
O3 H3C . 0.8629 no
N1 C3 . 1.475(3) no
N1 C3 7_575 1.475(3) no
N1 C1 . 1.488(5) no
O8 C9 . 1.407(4) no
O8 C10 . 1.415(5) no
O9 H9C . 0.8613 no
O9 H9D . 0.8604 no
O6 C6 . 1.419(5) no
O6 C5 . 1.420(5) no
O7 C7 . 1.407(5) no
O7 C8 . 1.419(4) no
O1 C2 . 1.264(4) no
C2 C1 . 1.507(5) no
C3 C4 . 1.501(4) no
C3 H3B . 0.95(3) no
C3 H3A . 0.91(3) no
C1 H1A . 1.10(8) no
C1 H1B . 0.85(8) no
C9 C8 . 1.472(6) no
C9 H9A . 1.02(4) no
C9 H9B . 0.94(4) no
C7 C6 . 1.470(6) no
C7 H7A . 0.90(4) no
C7 H7B . 1.02(4) no
C5 C10 5_677 1.475(6) no
C5 H5A . 1.00(4) no
C5 H5B . 0.96(4) no
C6 H6A . 0.91(4) no
C6 H6B . 1.00(4) no
C8 H8A . 0.95(4) no
C8 H8B . 0.98(3) no
C10 C5 5_677 1.475(6) no
C10 H10A . 0.92(4) no
C10 H10B . 0.94(4) no
O4 C4 . 1.208(3) no
O5 C4 . 1.300(3) no
O5 H5C . 0.78(3) no
O10 O10 7_575 0.934(8) no

loop_
_geom_hbond_atom_site_label_D
_geom_hbond_atom_site_label_H
_geom_hbond_atom_site_label_A
_geom_hbond_site_symmetry_A
_geom_hbond_distance_DH
_geom_hbond_distance_HA
_geom_hbond_distance_DA
_geom_hbond_angle_DHA
_geom_hbond_publ_flag
O5 H5C O9 7_575 0.78(3) 1.77(3) 2.549(3) 173.8(3) yes
O9 H9C O7 5_677 0.86 1.97 2.820(3) 169 yes
O9 H9D O6 1_555 0.86 2.07 2.909(3) 167 yes
O3 H3D O10 7_575 0.86 1.86 2.666(3) 156 yes
O3 H3D O10 1_555 0.86 1.86 2.666(3) 156 yes
O3 H3C O2 1_455 0.86 1.89 2.716(3) 161 yes
